data_1543939
loop_
_publ_author_name
'Dai, Wenpeng'
'Shi, Hongyan'
'Zhao, Xianghu'
'Cao, Song'

_publ_section_title
;
 Sterically Controlled Cu-Catalyzed or Transition-Metal-Free
 Cross-Coupling of gem-Difluoroalkenes with Tertiary, Secondary, and
 Primary Alkyl Grignard Reagents.
;
_journal_issue 17
_journal_name_full 'Organic letters'
_journal_page_first 4284
_journal_page_last 4287
_journal_paper_doi 10.1021/acs.orglett.6b02026
_journal_volume 18
_journal_year 2016
_chemical_formula_sum 'C23 H29 F O2'
_chemical_formula_weight 356.46
_chemical_name_systematic
; 
 ? 
;
_space_group_crystal_system triclinic
_space_group_IT_number 2
_space_group_name_Hall '-P 1'
_space_group_name_H-M_alt 'P -1'
_symmetry_space_group_name_Hall '-P 1'
_symmetry_space_group_name_H-M 'P -1'
_atom_sites_solution_hydrogens geom
_audit_creation_method SHELXL-2013
_cell_angle_alpha 80.818(12)
_cell_angle_beta 84.718(13)
_cell_angle_gamma 80.883(13)
_cell_formula_units_Z 2
_cell_length_a 6.027(3)
_cell_length_b 8.625(5)
_cell_length_c 20.271(12)
_cell_measurement_reflns_used 1051
_cell_measurement_temperature 293(2)
_cell_measurement_theta_max 56.351
_cell_measurement_theta_min 4.836
_cell_volume 1024.7(10)
_computing_cell_refinement 'Bruker SMART'
_computing_data_collection 'Bruker SMART'
_computing_data_reduction 'Bruker SHELXTL'
_computing_molecular_graphics 'Bruker SHELXTL'
_computing_publication_material 'Bruker SHELXTL'
_computing_structure_refinement 'SHELXL-2013 (Sheldrick, 2013)'
_computing_structure_solution 'Bruker SHELXTL'
_diffrn_ambient_temperature 293(2)
_diffrn_measured_fraction_theta_full 0.971
_diffrn_measured_fraction_theta_max 0.997
_diffrn_measurement_device_type 'CCD area detector'
_diffrn_measurement_method 'phi and omega scans'
_diffrn_radiation_type MoK\a
_diffrn_radiation_wavelength 0.71073
_diffrn_reflns_av_R_equivalents 0.0323
_diffrn_reflns_av_unetI/netI 0.0629
_diffrn_reflns_Laue_measured_fraction_full 0.971
_diffrn_reflns_Laue_measured_fraction_max 0.997
_diffrn_reflns_limit_h_max 7
_diffrn_reflns_limit_h_min -7
_diffrn_reflns_limit_k_max 10
_diffrn_reflns_limit_k_min -6
_diffrn_reflns_limit_l_max 24
_diffrn_reflns_limit_l_min -23
_diffrn_reflns_number 5691
_diffrn_reflns_point_group_measured_fraction_full 0.971
_diffrn_reflns_point_group_measured_fraction_max 0.997
_diffrn_reflns_theta_full 25.242
_diffrn_reflns_theta_max 24.995
_diffrn_reflns_theta_min 2.040
_exptl_absorpt_coefficient_mu 0.078
_exptl_absorpt_correction_T_max 0.7456
_exptl_absorpt_correction_T_min 0.5707
_exptl_absorpt_correction_type multi-scan
_exptl_absorpt_process_details sadabs
_exptl_crystal_colour colorless
_exptl_crystal_density_diffrn 1.155
_exptl_crystal_description prismatic
_exptl_crystal_F_000 384
_exptl_crystal_size_max 0.180
_exptl_crystal_size_mid 0.110
_exptl_crystal_size_min 0.040
_refine_diff_density_max 0.592
_refine_diff_density_min -0.153
_refine_diff_density_rms 0.045
_refine_ls_extinction_method none
_refine_ls_goodness_of_fit_ref 1.117
_refine_ls_hydrogen_treatment constr
_refine_ls_matrix_type full
_refine_ls_number_parameters 241
_refine_ls_number_reflns 3603
_refine_ls_number_restraints 6
_refine_ls_restrained_S_all 1.128
_refine_ls_R_factor_all 0.1247
_refine_ls_R_factor_gt 0.0904
_refine_ls_shift/su_max 0.000
_refine_ls_shift/su_mean 0.000
_refine_ls_structure_factor_coef Fsqd
_refine_ls_weighting_details 'w=1/[\s^2^(Fo^2^)+(0.0729P)^2^+0.6428P] where P=(Fo^2^+2Fc^2^)/3'
_refine_ls_weighting_scheme calc
_refine_ls_wR_factor_gt 0.1995
_refine_ls_wR_factor_ref 0.2227
_reflns_Friedel_coverage 0.000
_reflns_number_gt 2493
_reflns_number_total 3603
_reflns_threshold_expression 'I > 2\s(I)'
_cod_data_source_file ol6b02026_si_001.cif
_cod_data_source_block cd16083
_cod_depositor_comments 'Adding full bibliography for 1543939.cif.'
_cod_database_code 1543939
_shelx_space_group_comment
; 
The symmetry employed for this shelxl refinement is uniquely defined 
by the following loop, which should always be used as a source of 
symmetry information in preference to the above space-group names. 
They are only intended as comments. 
;
_shelx_estimated_absorpt_t_min 0.986
_shelx_estimated_absorpt_t_max 0.997
_shelxl_version_number 2013-4

loop_
_space_group_symop_operation_xyz
'x, y, z'
'-x, -y, -z'

loop_
_atom_site_label
_atom_site_type_symbol
_atom_site_fract_x
_atom_site_fract_y
_atom_site_fract_z
_atom_site_U_iso_or_equiv
_atom_site_adp_type
_atom_site_occupancy
_atom_site_site_symmetry_order
_atom_site_calc_flag
_atom_site_refinement_flags_posn
_atom_site_refinement_flags_adp
F1 F 0.3364(4) 0.7939(3) 0.43893(10) 0.0693(7) Uani 1 1 d . .
O1 O 0.3186(5) 0.8041(3) 0.04084(11) 0.0657(8) Uani 1 1 d . .
O2 O 0.6317(4) 0.8738(3) 0.28011(11) 0.0526(7) Uani 1 1 d . .
C1 C -0.0610(8) 0.7755(6) -0.0639(2) 0.0850(15) Uani 1 1 d D .
H1 H -0.1717 0.8357 -0.0398 0.102 Uiso 1 1 calc R U
C2 C -0.0903(9) 0.7678(7) -0.1296(2) 0.0991(18) Uani 1 1 d D .
H2 H -0.2183 0.8237 -0.1494 0.119 Uiso 1 1 calc R U
C3 C 0.0641(9) 0.6802(5) -0.1654(2) 0.0819(14) Uani 1 1 d D .
H3 H 0.0428 0.6725 -0.2096 0.098 Uiso 1 1 calc R U
C4 C 0.2482(11) 0.6046(8) -0.1368(2) 0.138(3) Uani 1 1 d D .
H4 H 0.3577 0.5445 -0.1613 0.165 Uiso 1 1 calc R U
C5 C 0.2786(10) 0.6142(8) -0.0712(2) 0.131(3) Uani 1 1 d D .
H5 H 0.4094 0.5612 -0.0522 0.158 Uiso 1 1 calc R U
C6 C 0.1211(7) 0.6997(5) -0.03355(18) 0.0582(10) Uani 1 1 d D .
C7 C 0.1511(7) 0.7068(5) 0.03834(18) 0.0666(11) Uani 1 1 d . .
H7A H 0.0100 0.7508 0.0600 0.080 Uiso 1 1 calc R U
H7B H 0.1970 0.6009 0.0617 0.080 Uiso 1 1 calc R U
C8 C 0.3808(6) 0.8168(4) 0.10296(16) 0.0498(9) Uani 1 1 d . .
C9 C 0.5551(7) 0.9034(5) 0.10377(18) 0.0574(10) Uani 1 1 d . .
H9 H 0.6187 0.9508 0.0635 0.069 Uiso 1 1 calc R U
C10 C 0.6352(6) 0.9204(4) 0.16279(16) 0.0511(9) Uani 1 1 d . .
H10 H 0.7533 0.9780 0.1626 0.061 Uiso 1 1 calc R U
C11 C 0.5392(6) 0.8512(4) 0.22276(15) 0.0451(8) Uani 1 1 d . .
C12 C 0.3626(6) 0.7697(5) 0.22264(17) 0.0558(10) Uani 1 1 d . .
H12 H 0.2955 0.7259 0.2630 0.067 Uiso 1 1 calc R U
C13 C 0.2827(6) 0.7519(5) 0.16281(17) 0.0562(10) Uani 1 1 d . .
H13 H 0.1626 0.6960 0.1631 0.067 Uiso 1 1 calc R U
C14 C 0.5494(6) 0.7928(5) 0.3444(2) 0.0558(10) Uani 1 1 d . .
C15 C 0.3994(7) 0.8763(5) 0.3769(2) 0.0613(10) Uani 1 1 d . .
C16 C 0.2766(6) 1.0431(4) 0.3647(2) 0.0569(10) Uani 1 1 d . .
C17 C 0.2952(10) 1.1169(5) 0.4272(2) 0.0936(16) Uani 1 1 d . .
H17A H 0.2241 1.0579 0.4653 0.140 Uiso 1 1 calc R U
H17B H 0.2220 1.2250 0.4213 0.140 Uiso 1 1 calc R U
H17C H 0.4511 1.1142 0.4342 0.140 Uiso 1 1 calc R U
C18 C 0.3668(8) 1.1542(5) 0.3056(2) 0.0745(13) Uani 1 1 d . .
H18A H 0.5250 1.1532 0.3088 0.112 Uiso 1 1 calc R U
H18B H 0.2890 1.2600 0.3064 0.112 Uiso 1 1 calc R U
H18C H 0.3432 1.1192 0.2645 0.112 Uiso 1 1 calc R U
C19 C 0.0339(8) 1.0337(6) 0.3552(3) 0.108(2) Uani 1 1 d . .
H19A H 0.0252 0.9918 0.3145 0.162 Uiso 1 1 calc R U
H19B H -0.0521 1.1380 0.3526 0.162 Uiso 1 1 calc R U
H19C H -0.0258 0.9654 0.3924 0.162 Uiso 1 1 calc R U
C20 C 0.6722(6) 0.6228(4) 0.36796(17) 0.0458(8) Uani 1 1 d . .
C21 C 0.8436(8) 0.5755(6) 0.3126(2) 0.0876(15) Uani 1 1 d . .
H21A H 0.9258 0.4727 0.3270 0.131 Uiso 1 1 calc R U
H21B H 0.9461 0.6519 0.3022 0.131 Uiso 1 1 calc R U
H21C H 0.7675 0.5718 0.2734 0.131 Uiso 1 1 calc R U
C22 C 0.5113(8) 0.5026(5) 0.3826(3) 0.0838(14) Uani 1 1 d . .
H22A H 0.5928 0.3997 0.3973 0.126 Uiso 1 1 calc R U
H22B H 0.4388 0.4992 0.3427 0.126 Uiso 1 1 calc R U
H22C H 0.3996 0.5321 0.4170 0.126 Uiso 1 1 calc R U
C23 C 0.8002(8) 0.6199(5) 0.4295(2) 0.0813(13) Uani 1 1 d . .
H23A H 0.6966 0.6521 0.4653 0.122 Uiso 1 1 calc R U
H23B H 0.9096 0.6915 0.4191 0.122 Uiso 1 1 calc R U
H23C H 0.8753 0.5143 0.4429 0.122 Uiso 1 1 calc R U

loop_
_atom_site_aniso_label
_atom_site_aniso_U_11
_atom_site_aniso_U_22
_atom_site_aniso_U_33
_atom_site_aniso_U_23
_atom_site_aniso_U_13
_atom_site_aniso_U_12
F1 0.0935(17) 0.0742(15) 0.0401(11) -0.0007(10) 0.0058(11) -0.0253(13)
O1 0.0788(19) 0.0874(19) 0.0333(13) -0.0099(12) -0.0116(13) -0.0143(16)
O2 0.0547(15) 0.0723(17) 0.0364(13) -0.0077(11) -0.0041(11) -0.0256(13)
C1 0.086(3) 0.105(4) 0.058(3) -0.032(2) -0.024(2) 0.035(3)
C2 0.097(4) 0.134(4) 0.061(3) -0.034(3) -0.038(3) 0.039(3)
C3 0.116(4) 0.084(3) 0.047(2) -0.026(2) -0.030(3) 0.012(3)
C4 0.145(5) 0.189(6) 0.063(3) -0.065(4) -0.036(3) 0.088(5)
C5 0.105(4) 0.207(7) 0.066(3) -0.048(4) -0.037(3) 0.075(4)
C6 0.062(2) 0.072(3) 0.041(2) -0.0173(18) -0.0122(18) 0.005(2)
C7 0.064(3) 0.093(3) 0.044(2) -0.015(2) -0.0138(19) -0.006(2)
C8 0.052(2) 0.063(2) 0.0326(18) -0.0125(16) -0.0066(16) 0.0038(18)
C9 0.062(2) 0.066(2) 0.040(2) -0.0052(17) 0.0001(18) -0.003(2)
C10 0.048(2) 0.064(2) 0.043(2) -0.0117(17) 0.0018(16) -0.0113(18)
C11 0.0452(19) 0.059(2) 0.0333(17) -0.0104(15) -0.0044(15) -0.0097(17)
C12 0.055(2) 0.084(3) 0.0336(18) -0.0090(17) -0.0042(16) -0.025(2)
C13 0.051(2) 0.081(3) 0.041(2) -0.0117(18) -0.0062(17) -0.018(2)
C14 0.046(2) 0.067(2) 0.065(2) -0.030(2) -0.0117(18) -0.0163(19)
C15 0.069(3) 0.062(2) 0.060(2) -0.015(2) -0.019(2) -0.018(2)
C16 0.063(2) 0.0351(19) 0.077(3) -0.0140(18) -0.028(2) 0.0006(17)
C17 0.144(5) 0.064(3) 0.079(3) -0.021(2) -0.020(3) -0.016(3)
C18 0.095(3) 0.058(3) 0.071(3) -0.015(2) -0.022(2) 0.002(2)
C19 0.070(3) 0.065(3) 0.195(6) -0.021(3) -0.042(4) -0.004(3)
C20 0.049(2) 0.0397(19) 0.050(2) -0.0097(15) -0.0066(16) -0.0066(16)
C21 0.082(3) 0.089(3) 0.077(3) -0.012(3) 0.003(3) 0.024(3)
C22 0.088(3) 0.049(2) 0.118(4) -0.003(2) -0.017(3) -0.025(2)
C23 0.090(3) 0.079(3) 0.077(3) -0.012(2) -0.035(3) -0.003(3)

loop_
_atom_type_symbol
_atom_type_description
_atom_type_scat_dispersion_real
_atom_type_scat_dispersion_imag
_atom_type_scat_source
C C 0.0033 0.0016 'International Tables Vol C Tables 4.2.6.8 and 6.1.1.4'
H H 0.0000 0.0000 'International Tables Vol C Tables 4.2.6.8 and 6.1.1.4'
O O 0.0106 0.0060 'International Tables Vol C Tables 4.2.6.8 and 6.1.1.4'
F F 0.0171 0.0103 'International Tables Vol C Tables 4.2.6.8 and 6.1.1.4'

loop_
_geom_angle_atom_site_label_1
_geom_angle_atom_site_label_2
_geom_angle_atom_site_label_3
_geom_angle
C8 O1 C7 117.2(3)
C11 O2 C14 118.0(2)
C6 C1 C2 122.2(4)
C6 C1 H1 118.9
C2 C1 H1 118.9
C3 C2 C1 120.4(4)
C3 C2 H2 119.8
C1 C2 H2 119.8
C4 C3 C2 118.8(4)
C4 C3 H3 120.6
C2 C3 H3 120.6
C3 C4 C5 120.6(5)
C3 C4 H4 119.7
C5 C4 H4 119.7
C6 C5 C4 121.4(5)
C6 C5 H5 119.3
C4 C5 H5 119.3
C1 C6 C5 116.5(4)
C1 C6 C7 122.0(4)
C5 C6 C7 121.4(4)
O1 C7 C6 108.5(3)
O1 C7 H7A 110.0
C6 C7 H7A 110.0
O1 C7 H7B 110.0
C6 C7 H7B 110.0
H7A C7 H7B 108.4
O1 C8 C13 125.0(4)
O1 C8 C9 116.0(3)
C13 C8 C9 119.0(3)
C10 C9 C8 121.1(3)
C10 C9 H9 119.5
C8 C9 H9 119.5
C9 C10 C11 119.5(4)
C9 C10 H10 120.2
C11 C10 H10 120.2
C12 C11 C10 119.9(3)
C12 C11 O2 124.5(3)
C10 C11 O2 115.6(3)
C11 C12 C13 120.5(3)
C11 C12 H12 119.8
C13 C12 H12 119.8
C8 C13 C12 120.0(4)
C8 C13 H13 120.0
C12 C13 H13 120.0
C15 C14 O2 115.1(4)
C15 C14 C20 127.9(4)
O2 C14 C20 116.7(3)
C14 C15 F1 111.9(4)
C14 C15 C16 135.1(4)
F1 C15 C16 112.9(3)
C15 C16 C19 107.8(3)
C15 C16 C18 117.0(3)
C19 C16 C18 108.6(4)
C15 C16 C17 106.4(3)
C19 C16 C17 110.8(4)
C18 C16 C17 106.2(3)
C16 C17 H17A 109.5
C16 C17 H17B 109.5
H17A C17 H17B 109.5
C16 C17 H17C 109.5
H17A C17 H17C 109.5
H17B C17 H17C 109.5
C16 C18 H18A 109.5
C16 C18 H18B 109.5
H18A C18 H18B 109.5
C16 C18 H18C 109.5
H18A C18 H18C 109.5
H18B C18 H18C 109.5
C16 C19 H19A 109.5
C16 C19 H19B 109.5
H19A C19 H19B 109.5
C16 C19 H19C 109.5
H19A C19 H19C 109.5
H19B C19 H19C 109.5
C22 C20 C21 108.5(4)
C22 C20 C23 109.7(3)
C21 C20 C23 107.3(4)
C22 C20 C14 112.0(3)
C21 C20 C14 108.3(3)
C23 C20 C14 110.9(3)
C20 C21 H21A 109.5
C20 C21 H21B 109.5
H21A C21 H21B 109.5
C20 C21 H21C 109.5
H21A C21 H21C 109.5
H21B C21 H21C 109.5
C20 C22 H22A 109.5
C20 C22 H22B 109.5
H22A C22 H22B 109.5
C20 C22 H22C 109.5
H22A C22 H22C 109.5
H22B C22 H22C 109.5
C20 C23 H23A 109.5
C20 C23 H23B 109.5
H23A C23 H23B 109.5
C20 C23 H23C 109.5
H23A C23 H23C 109.5
H23B C23 H23C 109.5

loop_
_geom_bond_atom_site_label_1
_geom_bond_atom_site_label_2
_geom_bond_distance
F1 C15 1.394(4)
O1 C8 1.372(4)
O1 C7 1.420(5)
O2 C11 1.388(4)
O2 C14 1.461(4)
C1 C6 1.334(5)
C1 C2 1.373(6)
C1 H1 0.9300
C2 C3 1.338(6)
C2 H2 0.9300
C3 C4 1.327(6)
C3 H3 0.9300
C4 C5 1.375(6)
C4 H4 0.9300
C5 C6 1.361(6)
C5 H5 0.9300
C6 C7 1.497(5)
C7 H7A 0.9700
C7 H7B 0.9700
C8 C13 1.375(5)
C8 C9 1.385(5)
C9 C10 1.368(5)
C9 H9 0.9300
C10 C11 1.385(4)
C10 H10 0.9300
C11 C12 1.366(5)
C12 C13 1.385(5)
C12 H12 0.9300
C13 H13 0.9300
C14 C15 1.267(5)
C14 C20 1.557(5)
C15 C16 1.504(5)
C16 C19 1.509(6)
C16 C18 1.525(5)
C16 C17 1.525(6)
C17 H17A 0.9600
C17 H17B 0.9600
C17 H17C 0.9600
C18 H18A 0.9600
C18 H18B 0.9600
C18 H18C 0.9600
C19 H19A 0.9600
C19 H19B 0.9600
C19 H19C 0.9600
C20 C22 1.507(5)
C20 C21 1.515(5)
C20 C23 1.521(5)
C21 H21A 0.9600
C21 H21B 0.9600
C21 H21C 0.9600
C22 H22A 0.9600
C22 H22B 0.9600
C22 H22C 0.9600
C23 H23A 0.9600
C23 H23B 0.9600
C23 H23C 0.9600

loop_
_geom_torsion_atom_site_label_1
_geom_torsion_atom_site_label_2
_geom_torsion_atom_site_label_3
_geom_torsion_atom_site_label_4
_geom_torsion
C6 C1 C2 C3 1.1(9)
C1 C2 C3 C4 -1.7(9)
C2 C3 C4 C5 0.8(11)
C3 C4 C5 C6 0.6(12)
C2 C1 C6 C5 0.4(8)
C2 C1 C6 C7 -179.2(5)
C4 C5 C6 C1 -1.2(10)
C4 C5 C6 C7 178.4(6)
C8 O1 C7 C6 -175.8(3)
C1 C6 C7 O1 -107.3(5)
C5 C6 C7 O1 73.2(6)
C7 O1 C8 C13 -4.8(5)
C7 O1 C8 C9 175.7(3)
O1 C8 C9 C10 -178.3(3)
C13 C8 C9 C10 2.2(5)
C8 C9 C10 C11 -0.6(5)
C9 C10 C11 C12 -1.4(5)
C9 C10 C11 O2 179.7(3)
C14 O2 C11 C12 6.0(5)
C14 O2 C11 C10 -175.1(3)
C10 C11 C12 C13 1.8(6)
O2 C11 C12 C13 -179.4(3)
O1 C8 C13 C12 178.7(3)
C9 C8 C13 C12 -1.8(6)
C11 C12 C13 C8 -0.2(6)
C11 O2 C14 C15 -97.3(4)
C11 O2 C14 C20 88.9(4)
O2 C14 C15 F1 -177.3(3)
C20 C14 C15 F1 -4.2(5)
O2 C14 C15 C16 1.7(6)
C20 C14 C15 C16 174.7(4)
C14 C15 C16 C19 111.2(6)
F1 C15 C16 C19 -69.9(5)
C14 C15 C16 C18 -11.5(6)
F1 C15 C16 C18 167.5(3)
C14 C15 C16 C17 -129.9(5)
F1 C15 C16 C17 49.0(4)
C15 C14 C20 C22 62.6(5)
O2 C14 C20 C22 -124.4(3)
C15 C14 C20 C21 -177.8(4)
O2 C14 C20 C21 -4.9(4)
C15 C14 C20 C23 -60.3(5)
O2 C14 C20 C23 112.6(4)
